data_4088696
loop_
_publ_author_name
'Shimbayashi, Takuya'
'Okamoto, Kazuhiro'
'Ohe, Kouichi'

_publ_section_title
;
 C--H Activation Induced by Oxidative Addition of N--O Bonds in Oxime
 Esters: Formation of Rhodacycles and Cycloaddition with Alkynes
;
_journal_issue 11
_journal_name_full Organometallics
_journal_page_first 2026
_journal_paper_doi 10.1021/acs.organomet.6b00311
_journal_volume 35
_journal_year 2016
_chemical_formula_moiety 'C56 H54 Cl4 N2 P2 Rh2'
_chemical_formula_sum 'C56 H54 Cl4 N2 P2 Rh2'
_chemical_formula_weight 1164.63
_space_group_crystal_system monoclinic
_space_group_IT_number 15
_space_group_name_Hall '-C 2yc'
_space_group_name_H-M_alt 'C 1 2/c 1'
_atom_sites_solution_hydrogens geom
_atom_sites_solution_primary direct
_atom_sites_solution_secondary difmap
_cell_angle_alpha 90.0000
_cell_angle_beta 101.743(8)
_cell_angle_gamma 90.0000
_cell_formula_units_Z 4
_cell_length_a 26.6329(10)
_cell_length_b 16.7211(16)
_cell_length_c 11.7832(4)
_cell_measurement_reflns_used 7683
_cell_measurement_temperature 143
_cell_measurement_theta_max 27.50
_cell_measurement_theta_min 3.01
_cell_volume 5137.6(6)
_computing_cell_refinement CrystalClear
_computing_data_collection 'CrystalClear (Rigaku/MSC Inc., 2006)'
_computing_data_reduction CrystalClear
_computing_molecular_graphics 'CrystalStructure 4.2'
_computing_publication_material 'CrystalStructure 4.2 (Rigaku, 2015)'
_computing_structure_refinement 'SHELXL97 (Sheldrick, 2008)'
_computing_structure_solution 'Il Milione (Burla, et al., 2007)'
_diffrn_ambient_temperature 143
_diffrn_detector_area_resol_mean 7.314
_diffrn_measured_fraction_theta_full 0.997
_diffrn_measured_fraction_theta_max 0.993
_diffrn_measurement_device_type 'Rigaku Saturn70'
_diffrn_measurement_method \w
_diffrn_radiation_type 'Mo K\a'
_diffrn_radiation_wavelength 0.71075
_diffrn_reflns_av_R_equivalents 0.0376
_diffrn_reflns_Laue_measured_fraction_full 0.997
_diffrn_reflns_Laue_measured_fraction_max 0.993
_diffrn_reflns_limit_h_max 34
_diffrn_reflns_limit_h_min -32
_diffrn_reflns_limit_k_max 21
_diffrn_reflns_limit_k_min -21
_diffrn_reflns_limit_l_max 13
_diffrn_reflns_limit_l_min -15
_diffrn_reflns_number 20543
_diffrn_reflns_point_group_measured_fraction_full 0.997
_diffrn_reflns_point_group_measured_fraction_max 0.993
_diffrn_reflns_theta_full 25.242
_diffrn_reflns_theta_max 27.482
_diffrn_reflns_theta_min 3.009
_diffrn_standards_number 0
_exptl_absorpt_coefficient_mu 0.950
_exptl_absorpt_correction_T_max 0.827
_exptl_absorpt_correction_T_min 0.710
_exptl_absorpt_correction_type multi-scan
_exptl_absorpt_process_details 'REQAB (Rigaku, 1998)'
_exptl_crystal_colour yellow
_exptl_crystal_density_diffrn 1.506
_exptl_crystal_density_method 'not measured'
_exptl_crystal_description prism
_exptl_crystal_F_000 2368.00
_exptl_crystal_size_max 0.200
_exptl_crystal_size_mid 0.200
_exptl_crystal_size_min 0.200
_refine_diff_density_max 2.07
_refine_diff_density_min -0.70
_refine_ls_extinction_method none
_refine_ls_goodness_of_fit_ref 1.063
_refine_ls_hydrogen_treatment constr
_refine_ls_number_parameters 298
_refine_ls_number_reflns 5868
_refine_ls_number_restraints 0
_refine_ls_R_factor_all 0.0603
_refine_ls_R_factor_gt 0.0514
_refine_ls_shift/su_max 0.001
_refine_ls_structure_factor_coef Fsqd
_refine_ls_weighting_details 'w = 1/[\s^2^(Fo^2^)+(0.0814P)^2^+16.8156P] where P=(Fo^2^+2Fc^2^)/3'
_refine_ls_weighting_scheme calc
_refine_ls_wR_factor_gt 0.1356
_refine_ls_wR_factor_ref 0.1440
_reflns_Friedel_coverage 0.000
_reflns_number_gt 4952
_reflns_number_total 5868
_reflns_threshold_expression F^2^>2.0\s(F^2^)
_cod_data_source_file om6b00311_si_002.cif
_cod_data_source_block 5
_cod_database_code 4088696
_shelxl_version_number 2014-3

loop_
_space_group_symop_operation_xyz
'x, y, z'
'-x, y, -z+1/2'
'x+1/2, y+1/2, z'
'-x+1/2, y+1/2, -z+1/2'
'-x, -y, -z'
'x, -y, z-1/2'
'-x+1/2, -y+1/2, -z'
'x+1/2, -y+1/2, z-1/2'

loop_
_atom_site_label
_atom_site_type_symbol
_atom_site_fract_x
_atom_site_fract_y
_atom_site_fract_z
_atom_site_U_iso_or_equiv
_atom_site_adp_type
_atom_site_occupancy
_atom_site_site_symmetry_order
_atom_site_calc_flag
_atom_site_refinement_flags_posn
_atom_site_refinement_flags_adp
Rh1 Rh 0.18525(2) 0.27838(2) 0.50103(2) 0.02339(12) Uani 1 1 d . .
Cl1 Cl 0.24365(3) 0.16189(5) 0.57203(8) 0.02316(19) Uani 1 1 d . .
Cl2 Cl 0.15323(3) 0.22106(5) 0.31148(7) 0.02434(19) Uani 1 1 d . .
P1 P 0.11949(4) 0.22569(6) 0.57153(10) 0.0275(2) Uani 1 1 d . .
N1 N 0.21487(12) 0.33912(19) 0.6465(3) 0.0278(7) Uani 1 1 d . .
H1A H 0.2348 0.3150 0.7053 0.033 Uiso 1 1 calc R U
C1 C 0.09899(19) 0.4842(3) 0.3496(5) 0.0486(12) Uani 1 1 d . .
H1 H 0.0756 0.4989 0.2807 0.058 Uiso 1 1 calc R U
C2 C 0.0039(3) 0.3907(5) 0.5127(9) 0.085(3) Uani 1 1 d . .
H2 H -0.0031 0.4404 0.5454 0.102 Uiso 1 1 calc R U
C3 C 0.16650(15) 0.4421(2) 0.5516(4) 0.0316(8) Uani 1 1 d . .
C4 C 0.20423(15) 0.4135(2) 0.6518(3) 0.0298(8) Uani 1 1 d . .
C5 C 0.1739(2) 0.2161(2) 0.7974(4) 0.0422(11) Uani 1 1 d . .
H5 H 0.2024 0.2048 0.7626 0.051 Uiso 1 1 calc R U
C6 C 0.10625(17) 0.1184(3) 0.5540(4) 0.0376(10) Uani 1 1 d . .
C7 C 0.12668(19) 0.2340(2) 0.7289(4) 0.0385(10) Uani 1 1 d . .
C8 C 0.15008(14) 0.3835(2) 0.4654(4) 0.0297(8) Uani 1 1 d . .
C9 C 0.23117(18) 0.4675(3) 0.7478(4) 0.0376(9) Uani 1 1 d . .
H9 H 0.2063 0.5090 0.7627 0.045 Uiso 1 1 calc R U
C10 C 0.14867(19) 0.5206(3) 0.5351(5) 0.0441(11) Uani 1 1 d . .
H10 H 0.1595 0.5598 0.5933 0.053 Uiso 1 1 calc R U
C11 C 0.1393(4) 0.2295(4) 0.9688(6) 0.082(3) Uani 1 1 d . .
H11 H 0.1438 0.2292 1.0509 0.098 Uiso 1 1 calc R U
C12 C 0.11542(19) 0.5408(3) 0.4341(5) 0.0502(12) Uani 1 1 d . .
H12 H 0.1036 0.5944 0.4222 0.060 Uiso 1 1 calc R U
C13 C 0.11624(16) 0.4060(3) 0.3644(4) 0.0404(10) Uani 1 1 d . .
H13 H 0.1049 0.3676 0.3053 0.048 Uiso 1 1 calc R U
C14 C 0.2514(2) 0.4234(3) 0.8601(4) 0.0490(12) Uani 1 1 d . .
H14A H 0.2684 0.4614 0.9189 0.059 Uiso 1 1 calc R U
H14B H 0.2229 0.3978 0.8870 0.059 Uiso 1 1 calc R U
H14C H 0.2761 0.3826 0.8472 0.059 Uiso 1 1 calc R U
C15 C 0.2755(2) 0.5097(3) 0.7065(4) 0.0498(12) Uani 1 1 d . .
H15A H 0.2935 0.5450 0.7679 0.060 Uiso 1 1 calc R U
H15B H 0.2995 0.4696 0.6882 0.060 Uiso 1 1 calc R U
H15C H 0.2619 0.5413 0.6371 0.060 Uiso 1 1 calc R U
C16 C 0.12700(17) 0.0703(3) 0.4803(4) 0.0406(10) Uani 1 1 d . .
H16 H 0.1496 0.0926 0.4360 0.049 Uiso 1 1 calc R U
C17 C 0.0480(2) 0.3494(3) 0.5550(7) 0.076(2) Uani 1 1 d . .
H17 H 0.0730 0.3731 0.6146 0.091 Uiso 1 1 calc R U
C18 C 0.1796(3) 0.2147(3) 0.9169(5) 0.0627(17) Uani 1 1 d . .
H18 H 0.2123 0.2031 0.9636 0.075 Uiso 1 1 calc R U
C19 C 0.0847(3) 0.2490(3) 0.7816(6) 0.0594(15) Uani 1 1 d . .
H19 H 0.0522 0.2617 0.7352 0.071 Uiso 1 1 calc R U
C20 C 0.05785(17) 0.2733(3) 0.5139(5) 0.0466(13) Uani 1 1 d . .
C21 C 0.1150(2) -0.0102(3) 0.4705(5) 0.0564(14) Uani 1 1 d . .
H21 H 0.1296 -0.0429 0.4198 0.068 Uiso 1 1 calc R U
C22 C -0.0223(3) 0.2844(6) 0.3755(6) 0.093(3) Uani 1 1 d . .
H22 H -0.0468 0.2637 0.3123 0.111 Uiso 1 1 calc R U
C23 C 0.0739(4) 0.0847(4) 0.6183(8) 0.103(3) Uani 1 1 d . .
H23 H 0.0591 0.1170 0.6691 0.124 Uiso 1 1 calc R U
C24 C 0.0631(5) 0.0036(5) 0.6087(10) 0.164(6) Uani 1 1 d . .
H24 H 0.0419 -0.0197 0.6555 0.196 Uiso 1 1 calc R U
C26 C 0.0907(4) 0.2453(4) 0.8985(7) 0.083(3) Uani 1 1 d . .
H26 H 0.0620 0.2534 0.9334 0.100 Uiso 1 1 calc R U
C27 C 0.0248(2) 0.2393(5) 0.4278(5) 0.0708(19) Uani 1 1 d . .
H27 H 0.0311 0.1875 0.4004 0.085 Uiso 1 1 calc R U
C31 C 0.0823(3) -0.0429(4) 0.5334(8) 0.099(3) Uani 1 1 d . .
H31 H 0.0731 -0.0978 0.5245 0.119 Uiso 1 1 calc R U
C32 C -0.0287(3) 0.3588(6) 0.4240(7) 0.092(3) Uani 1 1 d . .
H32 H -0.0584 0.3887 0.3914 0.110 Uiso 1 1 calc R U

loop_
_atom_site_aniso_label
_atom_site_aniso_U_11
_atom_site_aniso_U_22
_atom_site_aniso_U_33
_atom_site_aniso_U_23
_atom_site_aniso_U_13
_atom_site_aniso_U_12
Rh1 0.02059(18) 0.02175(17) 0.02856(19) 0.00251(10) 0.00676(12) 0.00228(10)
Cl1 0.0189(4) 0.0203(4) 0.0326(4) 0.0063(3) 0.0106(3) 0.0039(3)
Cl2 0.0229(4) 0.0279(4) 0.0214(4) -0.0003(3) 0.0024(3) 0.0035(3)
P1 0.0231(5) 0.0232(5) 0.0381(6) 0.0026(4) 0.0111(4) 0.0012(4)
N1 0.0309(17) 0.0244(15) 0.0289(16) 0.0006(12) 0.0082(13) 0.0006(13)
C1 0.039(2) 0.044(3) 0.063(3) 0.022(2) 0.007(2) 0.013(2)
C2 0.059(4) 0.076(5) 0.133(7) 0.051(5) 0.051(5) 0.030(4)
C3 0.031(2) 0.0240(18) 0.043(2) 0.0031(16) 0.0165(17) 0.0042(16)
C4 0.033(2) 0.0252(18) 0.036(2) -0.0010(15) 0.0181(17) -0.0043(16)
C5 0.063(3) 0.031(2) 0.035(2) 0.0044(17) 0.017(2) -0.007(2)
C6 0.039(2) 0.029(2) 0.047(2) -0.0040(18) 0.014(2) -0.0105(18)
C7 0.053(3) 0.0255(19) 0.044(2) -0.0045(17) 0.026(2) -0.0070(19)
C8 0.0212(18) 0.0275(18) 0.043(2) 0.0077(16) 0.0116(16) 0.0043(15)
C9 0.049(3) 0.030(2) 0.038(2) -0.0068(17) 0.0176(19) -0.0011(18)
C10 0.044(3) 0.030(2) 0.063(3) 0.001(2) 0.021(2) 0.0083(19)
C11 0.164(9) 0.052(3) 0.042(3) -0.009(3) 0.051(5) -0.019(4)
C12 0.046(3) 0.035(2) 0.073(3) 0.016(2) 0.018(3) 0.014(2)
C13 0.032(2) 0.036(2) 0.050(3) 0.0080(19) 0.0027(19) 0.0060(18)
C14 0.069(3) 0.044(3) 0.034(2) -0.008(2) 0.011(2) -0.011(2)
C15 0.066(3) 0.043(3) 0.044(3) -0.015(2) 0.020(2) -0.023(2)
C16 0.038(2) 0.035(2) 0.053(3) -0.0037(19) 0.019(2) -0.0042(18)
C17 0.039(3) 0.046(3) 0.153(7) 0.038(4) 0.048(4) 0.017(2)
C18 0.107(5) 0.045(3) 0.036(3) 0.006(2) 0.014(3) -0.018(3)
C19 0.075(4) 0.044(3) 0.073(4) -0.012(3) 0.047(3) -0.007(3)
C20 0.023(2) 0.059(3) 0.062(3) 0.026(2) 0.019(2) 0.0058(19)
C21 0.061(3) 0.040(3) 0.074(4) -0.019(3) 0.028(3) -0.010(2)
C22 0.057(4) 0.185(10) 0.039(3) 0.021(4) 0.017(3) 0.030(5)
C23 0.160(8) 0.049(4) 0.137(7) -0.038(4) 0.118(7) -0.047(4)
C24 0.268(14) 0.063(5) 0.228(12) -0.069(6) 0.212(12) -0.089(7)
C26 0.142(7) 0.049(3) 0.086(5) -0.009(3) 0.086(5) -0.009(4)
C27 0.037(3) 0.133(6) 0.047(3) 0.006(3) 0.019(3) 0.019(3)
C31 0.140(7) 0.041(3) 0.144(7) -0.035(4) 0.094(6) -0.044(4)
C32 0.081(5) 0.136(7) 0.072(5) 0.054(5) 0.049(4) 0.058(5)

loop_
_atom_type_symbol
_atom_type_description
_atom_type_scat_dispersion_real
_atom_type_scat_dispersion_imag
_atom_type_scat_source
C C 0.0033 0.0016
;
International Tables for Crystallography
(Vol. C, Tables 4.2.6.8 and 6.1.1.4)
;
Rh Rh -1.1178 0.9187
;
International Tables for Crystallography
(Vol. C, Tables 4.2.6.8 and 6.1.1.4)
;
P P 0.1023 0.0942
;
International Tables for Crystallography
(Vol. C, Tables 4.2.6.8 and 6.1.1.4)
;
Cl Cl 0.1484 0.1585
;
International Tables for Crystallography
(Vol. C, Tables 4.2.6.8 and 6.1.1.4)
;
N N 0.0061 0.0033
;
International Tables for Crystallography
(Vol. C, Tables 4.2.6.8 and 6.1.1.4)
;
H H 0.0000 0.0000
;
International Tables for Crystallography
(Vol. C, Table 6.1.1.4)
;

loop_
_geom_angle_atom_site_label_1
_geom_angle_atom_site_label_2
_geom_angle_atom_site_label_3
_geom_angle
_geom_angle_site_symmetry_1
_geom_angle_site_symmetry_3
C8 Rh1 N1 79.66(15) . .
C8 Rh1 P1 93.14(11) . .
N1 Rh1 P1 94.73(9) . .
C8 Rh1 Cl2 95.30(13) . .
N1 Rh1 Cl2 171.96(9) . .
P1 Rh1 Cl2 91.77(4) . .
C8 Rh1 Cl1 86.00(11) . 7_556
N1 Rh1 Cl1 84.04(9) . 7_556
P1 Rh1 Cl1 178.61(4) . 7_556
Cl2 Rh1 Cl1 89.40(3) . 7_556
C8 Rh1 Cl1 168.41(12) . .
N1 Rh1 Cl1 89.94(9) . .
P1 Rh1 Cl1 92.79(3) . .
Cl2 Rh1 Cl1 94.47(3) . .
Cl1 Rh1 Cl1 87.87(3) 7_556 .
Rh1 Cl1 Rh1 92.13(3) 7_556 .
C20 P1 C7 104.2(2) . .
C20 P1 C6 104.3(2) . .
C7 P1 C6 99.6(2) . .
C20 P1 Rh1 113.43(15) . .
C7 P1 Rh1 114.40(15) . .
C6 P1 Rh1 119.02(15) . .
C4 N1 Rh1 118.7(3) . .
C4 N1 H1A 120.6 . .
Rh1 N1 H1A 120.6 . .
C12 C1 C13 120.6(5) . .
C12 C1 H1 119.7 . .
C13 C1 H1 119.7 . .
C32 C2 C17 117.4(8) . .
C32 C2 H2 121.3 . .
C17 C2 H2 121.3 . .
C10 C3 C8 120.3(4) . .
C10 C3 C4 125.2(4) . .
C8 C3 C4 114.4(3) . .
N1 C4 C3 113.5(4) . .
N1 C4 C9 122.8(4) . .
C3 C4 C9 123.5(4) . .
C7 C5 C18 119.7(5) . .
C7 C5 H5 120.2 . .
C18 C5 H5 120.2 . .
C23 C6 C16 118.9(4) . .
C23 C6 P1 117.8(4) . .
C16 C6 P1 123.4(3) . .
C5 C7 C19 119.5(5) . .
C5 C7 P1 118.0(3) . .
C19 C7 P1 122.1(4) . .
C13 C8 C3 118.6(4) . .
C13 C8 Rh1 127.8(3) . .
C3 C8 Rh1 113.3(3) . .
C4 C9 C14 113.3(4) . .
C4 C9 C15 108.4(3) . .
C14 C9 C15 109.9(4) . .
C4 C9 H9 108.4 . .
C14 C9 H9 108.4 . .
C15 C9 H9 108.4 . .
C12 C10 C3 119.5(5) . .
C12 C10 H10 120.2 . .
C3 C10 H10 120.2 . .
C18 C11 C26 118.8(6) . .
C18 C11 H11 120.6 . .
C26 C11 H11 120.6 . .
C10 C12 C1 120.7(4) . .
C10 C12 H12 119.6 . .
C1 C12 H12 119.6 . .
C1 C13 C8 120.3(5) . .
C1 C13 H13 119.9 . .
C8 C13 H13 119.9 . .
C9 C14 H14A 109.5 . .
C9 C14 H14B 109.5 . .
H14A C14 H14B 109.5 . .
C9 C14 H14C 109.5 . .
H14A C14 H14C 109.5 . .
H14B C14 H14C 109.5 . .
C9 C15 H15A 109.5 . .
C9 C15 H15B 109.5 . .
H15A C15 H15B 109.5 . .
C9 C15 H15C 109.5 . .
H15A C15 H15C 109.5 . .
H15B C15 H15C 109.5 . .
C6 C16 C21 120.3(4) . .
C6 C16 H16 119.8 . .
C21 C16 H16 119.8 . .
C2 C17 C20 122.5(8) . .
C2 C17 H17 118.7 . .
C20 C17 H17 118.7 . .
C11 C18 C5 121.3(7) . .
C11 C18 H18 119.3 . .
C5 C18 H18 119.3 . .
C26 C19 C7 120.0(7) . .
C26 C19 H19 120.0 . .
C7 C19 H19 120.0 . .
C27 C20 C17 120.7(6) . .
C27 C20 P1 120.2(5) . .
C17 C20 P1 118.9(5) . .
C31 C21 C16 120.4(5) . .
C31 C21 H21 119.8 . .
C16 C21 H21 119.8 . .
C32 C22 C27 116.5(7) . .
C32 C22 H22 121.7 . .
C27 C22 H22 121.7 . .
C6 C23 C24 119.8(6) . .
C6 C23 H23 120.1 . .
C24 C23 H23 120.1 . .
C31 C24 C23 121.0(6) . .
C31 C24 H24 119.5 . .
C23 C24 H24 119.5 . .
C19 C26 C11 120.6(6) . .
C19 C26 H26 119.7 . .
C11 C26 H26 119.7 . .
C20 C27 C22 118.1(7) . .
C20 C27 H27 121.0 . .
C22 C27 H27 121.0 . .
C24 C31 C21 119.4(6) . .
C24 C31 H31 120.3 . .
C21 C31 H31 120.3 . .
C2 C32 C22 124.6(7) . .
C2 C32 H32 117.7 . .
C22 C32 H32 117.7 . .

loop_
_geom_bond_atom_site_label_1
_geom_bond_atom_site_label_2
_geom_bond_distance
_geom_bond_site_symmetry_2
Rh1 C8 1.995(4) .
Rh1 N1 2.010(3) .
Rh1 P1 2.2641(10) .
Rh1 Cl2 2.4205(9) .
Rh1 Cl1 2.4468(8) 7_556
Rh1 Cl1 2.5265(8) .
Cl1 Rh1 2.4468(8) 7_556
P1 C20 1.827(5) .
P1 C7 1.831(5) .
P1 C6 1.832(4) .
N1 C4 1.280(5) .
N1 H1A 0.8800 .
C1 C12 1.379(8) .
C1 C13 1.385(6) .
C1 H1 0.9500 .
C2 C32 1.327(12) .
C2 C17 1.366(8) .
C2 H2 0.9500 .
C3 C10 1.397(6) .
C3 C8 1.415(6) .
C3 C4 1.466(6) .
C4 C9 1.510(6) .
C5 C7 1.382(7) .
C5 C18 1.386(7) .
C5 H5 0.9500 .
C6 C23 1.378(7) .
C6 C16 1.379(6) .
C7 C19 1.407(7) .
C8 C13 1.390(6) .
C9 C14 1.515(6) .
C9 C15 1.538(6) .
C9 H9 1.0000 .
C10 C12 1.373(7) .
C10 H10 0.9500 .
C11 C18 1.362(10) .
C11 C26 1.413(12) .
C11 H11 0.9500 .
C12 H12 0.9500 .
C13 H13 0.9500 .
C14 H14A 0.9800 .
C14 H14B 0.9800 .
C14 H14C 0.9800 .
C15 H15A 0.9800 .
C15 H15B 0.9800 .
C15 H15C 0.9800 .
C16 C21 1.382(7) .
C16 H16 0.9500 .
C17 C20 1.405(8) .
C17 H17 0.9500 .
C18 H18 0.9500 .
C19 C26 1.356(10) .
C19 H19 0.9500 .
C20 C27 1.329(9) .
C21 C31 1.368(8) .
C21 H21 0.9500 .
C22 C32 1.392(12) .
C22 C27 1.487(9) .
C22 H22 0.9500 .
C23 C24 1.387(9) .
C23 H23 0.9500 .
C24 C31 1.355(10) .
C24 H24 0.9500 .
C26 H26 0.9500 .
C27 H27 0.9500 .
C31 H31 0.9500 .
C32 H32 0.9500 .

loop_
_geom_torsion_atom_site_label_1
_geom_torsion_atom_site_label_2
_geom_torsion_atom_site_label_3
_geom_torsion_atom_site_label_4
_geom_torsion
Rh1 N1 C4 C3 6.0(4)
Rh1 N1 C4 C9 -169.6(3)
C10 C3 C4 N1 -179.2(4)
C8 C3 C4 N1 -2.2(5)
C10 C3 C4 C9 -3.6(6)
C8 C3 C4 C9 173.3(4)
C20 P1 C6 C23 -66.1(6)
C7 P1 C6 C23 41.3(6)
Rh1 P1 C6 C23 166.2(6)
C20 P1 C6 C16 114.0(4)
C7 P1 C6 C16 -138.6(4)
Rh1 P1 C6 C16 -13.6(5)
C18 C5 C7 C19 -1.2(7)
C18 C5 C7 P1 -174.2(3)
C20 P1 C7 C5 -168.6(3)
C6 P1 C7 C5 83.9(4)
Rh1 P1 C7 C5 -44.2(4)
C20 P1 C7 C19 18.6(4)
C6 P1 C7 C19 -88.9(4)
Rh1 P1 C7 C19 143.0(4)
C10 C3 C8 C13 0.3(6)
C4 C3 C8 C13 -176.8(4)
C10 C3 C8 Rh1 174.7(3)
C4 C3 C8 Rh1 -2.4(4)
N1 C4 C9 C14 -27.3(6)
C3 C4 C9 C14 157.5(4)
N1 C4 C9 C15 94.9(5)
C3 C4 C9 C15 -80.3(5)
C8 C3 C10 C12 -0.6(7)
C4 C3 C10 C12 176.2(4)
C3 C10 C12 C1 0.8(7)
C13 C1 C12 C10 -0.9(8)
C12 C1 C13 C8 0.6(7)
C3 C8 C13 C1 -0.3(6)
Rh1 C8 C13 C1 -173.8(3)
C23 C6 C16 C21 0.7(9)
P1 C6 C16 C21 -179.4(4)
C32 C2 C17 C20 -4.6(10)
C26 C11 C18 C5 1.0(9)
C7 C5 C18 C11 0.9(7)
C5 C7 C19 C26 -0.5(7)
P1 C7 C19 C26 172.2(4)
C2 C17 C20 C27 2.5(9)
C2 C17 C20 P1 176.9(5)
C7 P1 C20 C27 -135.7(5)
C6 P1 C20 C27 -31.7(5)
Rh1 P1 C20 C27 99.3(4)
C7 P1 C20 C17 49.8(4)
C6 P1 C20 C17 153.8(4)
Rh1 P1 C20 C17 -75.2(4)
C6 C16 C21 C31 0.3(10)
C16 C6 C23 C24 0.4(14)
P1 C6 C23 C24 -179.4(10)
C6 C23 C24 C31 -3(2)
C7 C19 C26 C11 2.5(9)
C18 C11 C26 C19 -2.7(9)
C17 C20 C27 C22 0.8(8)
P1 C20 C27 C22 -173.6(4)
C32 C22 C27 C20 -1.8(9)
C23 C24 C31 C21 3(2)
C16 C21 C31 C24 -2.3(15)
C17 C2 C32 C22 3.5(11)
C27 C22 C32 C2 -0.4(11)
